data_7106623
loop_
_publ_author_name
'Hiromitsu Maeda'
'Yoshitaka Terashima'

_publ_section_title
;
 Solvent-dependent supramolecular assemblies based on multiple noncovalent
 interactions such as hydrogen bonding and p-p stacking of p-conjugated
 anion-responsive acyclic oligopyrroles
;
_journal_name_full Chem.Commun.
_journal_page_first 7620
_journal_paper_doi 10.1039/c1cc12827b
_journal_volume 47
_journal_year 2011
_chemical_formula_sum 'C21 H22 N2 O4'
_chemical_formula_weight 366.41
_chemical_name_systematic
;
?
;
_space_group_IT_number 61
_symmetry_cell_setting orthorhombic
_symmetry_space_group_name_Hall '-P 2ac 2ab'
_symmetry_space_group_name_H-M 'P b c a'
_atom_sites_solution_hydrogens geom
_atom_sites_solution_primary direct
_atom_sites_solution_secondary difmap
_audit_creation_method SHELXL-97
_cell_angle_alpha 90.00
_cell_angle_beta 90.00
_cell_angle_gamma 90.00
_cell_formula_units_Z 8
_cell_length_a 9.166(2)
_cell_length_b 17.124(4)
_cell_length_c 23.657(5)
_cell_measurement_temperature 123(2)
_cell_volume 3713.2(14)
_computing_structure_refinement 'SHELXL-97 (Sheldrick, 1997)'
_computing_structure_solution 'SHELXS-97 (Sheldrick, 1990)'
_diffrn_ambient_temperature 123(2)
_diffrn_measured_fraction_theta_full 0.998
_diffrn_measured_fraction_theta_max 0.998
_diffrn_radiation_monochromator graphite
_diffrn_radiation_source 'fine-focus sealed tube'
_diffrn_radiation_type MoK?
_diffrn_radiation_wavelength 0.71075
_diffrn_reflns_av_R_equivalents 0.0564
_diffrn_reflns_av_sigmaI/netI 0.0324
_diffrn_reflns_limit_h_max 11
_diffrn_reflns_limit_h_min -11
_diffrn_reflns_limit_k_max 22
_diffrn_reflns_limit_k_min -22
_diffrn_reflns_limit_l_max 30
_diffrn_reflns_limit_l_min -30
_diffrn_reflns_number 32797
_diffrn_reflns_theta_full 27.48
_diffrn_reflns_theta_max 27.48
_diffrn_reflns_theta_min 3.05
_exptl_absorpt_coefficient_mu 0.091
_exptl_absorpt_correction_T_max 0.9954
_exptl_absorpt_correction_T_min 0.9557
_exptl_crystal_density_diffrn 1.311
_exptl_crystal_density_method 'not measured'
_exptl_crystal_F_000 1552
_exptl_crystal_size_max 0.50
_exptl_crystal_size_mid 0.30
_exptl_crystal_size_min 0.05
_refine_diff_density_max 0.281
_refine_diff_density_min -0.226
_refine_diff_density_rms 0.042
_refine_ls_extinction_method none
_refine_ls_goodness_of_fit_ref 1.050
_refine_ls_hydrogen_treatment mixed
_refine_ls_matrix_type full
_refine_ls_number_parameters 248
_refine_ls_number_reflns 4241
_refine_ls_number_restraints 0
_refine_ls_restrained_S_all 1.050
_refine_ls_R_factor_all 0.0547
_refine_ls_R_factor_gt 0.0391
_refine_ls_shift/su_max 0.024
_refine_ls_shift/su_mean 0.001
_refine_ls_structure_factor_coef Fsqd
_refine_ls_weighting_details 'calc w=1/[?^2^(Fo^2^)+(0.0449P)^2^+1.1346P] where P=(Fo^2^+2Fc^2^)/3'
_refine_ls_weighting_scheme calc
_refine_ls_wR_factor_gt 0.0935
_refine_ls_wR_factor_ref 0.1006
_reflns_number_gt 3321
_reflns_number_total 4241
_reflns_threshold_expression >2sigma(I)
_cod_data_source_file c1cc12827b.txt
_cod_data_source_block 00616mae
_cod_original_cell_volume 3713.3(15)
_cod_database_code 7106623

loop_
_symmetry_equiv_pos_as_xyz
'x, y, z'
'-x+1/2, -y, z+1/2'
'x+1/2, -y+1/2, -z'
'-x, y+1/2, -z+1/2'
'-x, -y, -z'
'x-1/2, y, -z-1/2'
'-x-1/2, y-1/2, z'
'x, -y-1/2, z-1/2'

loop_
_atom_site_label
_atom_site_type_symbol
_atom_site_fract_x
_atom_site_fract_y
_atom_site_fract_z
_atom_site_U_iso_or_equiv
_atom_site_adp_type
_atom_site_occupancy
_atom_site_symmetry_multiplicity
_atom_site_calc_flag
_atom_site_refinement_flags
_atom_site_disorder_assembly
_atom_site_disorder_group
O1 O 0.72715(10) 0.08889(5) 0.33995(4) 0.0258(2) Uani 1 1 d . . .
O2 O 0.95256(10) 0.11310(6) 0.41193(4) 0.0257(2) Uani 1 1 d . . .
O3 O 0.94092(11) -0.11489(6) 0.20305(4) 0.0249(2) Uani 1 1 d . . .
O4 O 1.18147(10) 0.01992(6) 0.41329(4) 0.0256(2) Uani 1 1 d . . .
C1 C 0.98485(14) -0.13050(7) 0.25088(5) 0.0191(3) Uani 1 1 d . . .
N1 N 1.04758(12) -0.20075(6) 0.26309(4) 0.0207(2) Uani 1 1 d . . .
N2 N 1.25247(14) -0.36692(7) 0.49892(5) 0.0255(3) Uani 1 1 d . . .
H1 H 1.3256 -0.3776 0.4761 0.031 Uiso 1 1 calc R . .
C3 C 1.06849(14) -0.22972(7) 0.31941(5) 0.0190(3) Uani 1 1 d . . .
C4 C 0.97560(14) -0.06967(7) 0.29661(5) 0.0185(3) Uani 1 1 d . . .
C5 C 1.07887(14) 0.00328(8) 0.37331(5) 0.0202(3) Uani 1 1 d . . .
C6 C 1.09038(14) -0.05710(8) 0.33427(5) 0.0196(3) Uani 1 1 d . . .
H2 H 1.1749 -0.0892 0.3332 0.024 Uiso 1 1 calc R . .
C7 C 1.22402(15) -0.29162(8) 0.38807(6) 0.0234(3) Uani 1 1 d . . .
H3 H 1.3163 -0.3130 0.3978 0.028 Uiso 1 1 calc R . .
C8 C 1.11154(15) -0.29122(8) 0.42803(5) 0.0210(3) Uani 1 1 d . . .
C9 C 0.84235(14) 0.03873(7) 0.33588(5) 0.0204(3) Uani 1 1 d . . .
C10 C 0.95568(14) -0.22912(8) 0.35862(6) 0.0210(3) Uani 1 1 d . . .
H4 H 0.8634 -0.2081 0.3486 0.025 Uiso 1 1 calc R . .
C11 C 1.20254(14) -0.26123(8) 0.33444(6) 0.0227(3) Uani 1 1 d . . .
H5 H 1.2800 -0.2620 0.3078 0.027 Uiso 1 1 calc R . .
C12 C 0.95548(14) 0.05153(7) 0.37437(5) 0.0204(3) Uani 1 1 d . . .
C13 C 1.13161(15) -0.32334(8) 0.48480(5) 0.0222(3) Uani 1 1 d . . .
C14 C 0.97730(15) -0.25897(8) 0.41216(6) 0.0225(3) Uani 1 1 d . . .
H6 H 0.8997 -0.2576 0.4387 0.027 Uiso 1 1 calc R . .
C15 C 1.08342(16) -0.25465(8) 0.21692(6) 0.0243(3) Uani 1 1 d . . .
H7 H 1.0558 -0.2310 0.1807 0.036 Uiso 1 1 calc R . .
H8 H 1.0299 -0.3037 0.2221 0.036 Uiso 1 1 calc R . .
H9 H 1.1885 -0.2652 0.2171 0.036 Uiso 1 1 calc R . .
C16 C 1.31048(16) -0.02752(10) 0.41437(6) 0.0319(3) Uani 1 1 d . . .
H10 H 1.2834 -0.0820 0.4215 0.048 Uiso 1 1 calc R . .
H11 H 1.3756 -0.0092 0.4444 0.048 Uiso 1 1 calc R . .
H12 H 1.3605 -0.0238 0.3779 0.048 Uiso 1 1 calc R . .
C17 C 1.04578(17) -0.31925(9) 0.53229(6) 0.0295(3) Uani 1 1 d . . .
H13 H 0.9555 -0.2923 0.5354 0.035 Uiso 1 1 calc R . .
C18 C 0.85342(17) 0.10362(9) 0.45845(6) 0.0325(3) Uani 1 1 d . . .
H14 H 0.7547 0.0945 0.4439 0.049 Uiso 1 1 calc R . .
H15 H 0.8540 0.1510 0.4817 0.049 Uiso 1 1 calc R . .
H16 H 0.8839 0.0589 0.4815 0.049 Uiso 1 1 calc R . .
C19 C 1.11533(18) -0.36218(9) 0.57577(6) 0.0295(3) Uani 1 1 d . . .
H17 H 1.0805 -0.3695 0.6132 0.035 Uiso 1 1 calc R . .
C20 C 1.24160(18) -0.39106(8) 0.55382(6) 0.0290(3) Uani 1 1 d . . .
H18 H 1.3104 -0.4226 0.5733 0.035 Uiso 1 1 calc R . .
C21 C 0.85247(14) -0.02184(8) 0.29690(5) 0.0204(3) Uani 1 1 d . . .
H19 H 0.7759 -0.0306 0.2706 0.025 Uiso 1 1 calc R . .
C22 C 0.60279(16) 0.07261(9) 0.30545(7) 0.0321(3) Uani 1 1 d . . .
H20 H 0.6289 0.0790 0.2656 0.048 Uiso 1 1 calc R . .
H21 H 0.5238 0.1088 0.3151 0.048 Uiso 1 1 calc R . .
H22 H 0.5705 0.0188 0.3121 0.048 Uiso 1 1 calc R . .

loop_
_atom_site_aniso_label
_atom_site_aniso_U_11
_atom_site_aniso_U_22
_atom_site_aniso_U_33
_atom_site_aniso_U_23
_atom_site_aniso_U_13
_atom_site_aniso_U_12
O1 0.0227(5) 0.0199(5) 0.0350(5) -0.0057(4) -0.0030(4) 0.0047(4)
O2 0.0261(5) 0.0211(5) 0.0299(5) -0.0100(4) 0.0053(4) -0.0031(4)
O3 0.0314(5) 0.0252(5) 0.0181(4) -0.0012(4) -0.0040(4) 0.0050(4)
O4 0.0223(5) 0.0281(5) 0.0263(5) -0.0082(4) -0.0043(4) 0.0021(4)
C1 0.0186(6) 0.0191(6) 0.0196(6) 0.0004(5) 0.0003(5) -0.0008(5)
N1 0.0255(6) 0.0188(5) 0.0176(5) -0.0019(4) 0.0006(4) 0.0031(4)
N2 0.0323(6) 0.0243(6) 0.0199(5) -0.0014(5) -0.0006(5) 0.0061(5)
C3 0.0243(6) 0.0143(6) 0.0184(6) -0.0007(5) -0.0003(5) -0.0001(5)
C4 0.0224(6) 0.0157(6) 0.0173(6) 0.0017(5) 0.0026(5) 0.0003(5)
C5 0.0210(6) 0.0205(6) 0.0192(6) 0.0012(5) 0.0011(5) -0.0031(5)
C6 0.0207(6) 0.0186(6) 0.0196(6) 0.0017(5) 0.0023(5) 0.0013(5)
C7 0.0214(7) 0.0228(7) 0.0259(7) 0.0019(6) -0.0005(5) 0.0036(5)
C8 0.0251(7) 0.0160(6) 0.0219(6) -0.0006(5) -0.0006(5) -0.0013(5)
C9 0.0209(6) 0.0156(6) 0.0247(6) 0.0025(5) 0.0032(5) 0.0011(5)
C10 0.0189(6) 0.0190(6) 0.0252(7) -0.0001(5) -0.0006(5) 0.0016(5)
C11 0.0207(6) 0.0237(7) 0.0237(6) 0.0019(5) 0.0049(5) 0.0029(5)
C12 0.0236(7) 0.0161(6) 0.0216(6) -0.0021(5) 0.0049(5) -0.0030(5)
C13 0.0275(7) 0.0171(6) 0.0221(6) -0.0005(5) 0.0002(6) 0.0005(5)
C14 0.0226(7) 0.0207(7) 0.0241(6) 0.0003(5) 0.0048(5) -0.0002(5)
C15 0.0285(7) 0.0217(7) 0.0227(6) -0.0043(5) 0.0030(5) 0.0037(6)
C16 0.0240(7) 0.0424(9) 0.0293(7) -0.0104(7) -0.0054(6) 0.0066(6)
C17 0.0327(8) 0.0286(8) 0.0272(7) 0.0009(6) 0.0042(6) -0.0001(6)
C18 0.0360(8) 0.0321(8) 0.0294(7) -0.0103(6) 0.0095(6) -0.0030(6)
C19 0.0433(9) 0.0271(7) 0.0181(6) 0.0004(6) 0.0005(6) -0.0077(6)
C20 0.0441(9) 0.0227(7) 0.0202(6) 0.0011(6) -0.0066(6) -0.0001(6)
C21 0.0210(6) 0.0193(6) 0.0210(6) 0.0006(5) -0.0015(5) -0.0008(5)
C22 0.0257(7) 0.0252(7) 0.0455(9) -0.0061(7) -0.0070(7) 0.0068(6)

loop_
_atom_type_symbol
_atom_type_description
_atom_type_scat_dispersion_real
_atom_type_scat_dispersion_imag
_atom_type_scat_source
C C 0.0033 0.0016 'International Tables Vol C Tables 4.2.6.8 and 6.1.1.4'
H H 0.0000 0.0000 'International Tables Vol C Tables 4.2.6.8 and 6.1.1.4'
N N 0.0061 0.0033 'International Tables Vol C Tables 4.2.6.8 and 6.1.1.4'
O O 0.0106 0.0060 'International Tables Vol C Tables 4.2.6.8 and 6.1.1.4'

loop_
_geom_angle_atom_site_label_1
_geom_angle_atom_site_label_2
_geom_angle_atom_site_label_3
_geom_angle
_geom_angle_site_symmetry_1
_geom_angle_site_symmetry_3
_geom_angle_publ_flag
C9 O1 C22 117.00(10) . . ?
C12 O2 C18 114.80(10) . . ?
C5 O4 C16 117.53(10) . . ?
O3 C1 N1 121.61(12) . . ?
O3 C1 C4 119.51(11) . . ?
N1 C1 C4 118.83(11) . . ?
C1 N1 C3 123.91(11) . . ?
C1 N1 C15 119.43(11) . . ?
C3 N1 C15 116.35(10) . . ?
C20 N2 C13 109.62(12) . . ?
C20 N2 H1 125.2 . . ?
C13 N2 H1 125.2 . . ?
C11 C3 C10 119.38(12) . . ?
C11 C3 N1 119.38(11) . . ?
C10 C3 N1 121.21(11) . . ?
C21 C4 C6 121.10(12) . . ?
C21 C4 C1 117.12(11) . . ?
C6 C4 C1 121.57(11) . . ?
O4 C5 C6 124.31(12) . . ?
O4 C5 C12 114.90(11) . . ?
C6 C5 C12 120.79(12) . . ?
C5 C6 C4 118.79(12) . . ?
C5 C6 H2 120.6 . . ?
C4 C6 H2 120.6 . . ?
C11 C7 C8 120.82(12) . . ?
C11 C7 H3 119.6 . . ?
C8 C7 H3 119.6 . . ?
C14 C8 C7 117.94(12) . . ?
C14 C8 C13 120.33(12) . . ?
C7 C8 C13 121.73(12) . . ?
O1 C9 C21 124.60(12) . . ?
O1 C9 C12 115.43(11) . . ?
C21 C9 C12 119.97(12) . . ?
C14 C10 C3 120.21(12) . . ?
C14 C10 H4 119.9 . . ?
C3 C10 H4 119.9 . . ?
C7 C11 C3 120.42(12) . . ?
C7 C11 H5 119.8 . . ?
C3 C11 H5 119.8 . . ?
O2 C12 C9 121.70(12) . . ?
O2 C12 C5 118.57(12) . . ?
C9 C12 C5 119.66(12) . . ?
C17 C13 N2 106.87(12) . . ?
C17 C13 C8 131.29(13) . . ?
N2 C13 C8 121.84(12) . . ?
C10 C14 C8 121.23(12) . . ?
C10 C14 H6 119.4 . . ?
C8 C14 H6 119.4 . . ?
N1 C15 H7 109.5 . . ?
N1 C15 H8 109.5 . . ?
H7 C15 H8 109.5 . . ?
N1 C15 H9 109.5 . . ?
H7 C15 H9 109.5 . . ?
H8 C15 H9 109.5 . . ?
O4 C16 H10 109.5 . . ?
O4 C16 H11 109.5 . . ?
H10 C16 H11 109.5 . . ?
O4 C16 H12 109.5 . . ?
H10 C16 H12 109.5 . . ?
H11 C16 H12 109.5 . . ?
C13 C17 C19 108.05(13) . . ?
C13 C17 H13 126.0 . . ?
C19 C17 H13 126.0 . . ?
O2 C18 H14 109.5 . . ?
O2 C18 H15 109.5 . . ?
H14 C18 H15 109.5 . . ?
O2 C18 H16 109.5 . . ?
H14 C18 H16 109.5 . . ?
H15 C18 H16 109.5 . . ?
C20 C19 C17 107.11(13) . . ?
C20 C19 H17 126.4 . . ?
C17 C19 H17 126.4 . . ?
C19 C20 N2 108.33(13) . . ?
C19 C20 H18 125.8 . . ?
N2 C20 H18 125.8 . . ?
C9 C21 C4 119.68(12) . . ?
C9 C21 H19 120.2 . . ?
C4 C21 H19 120.2 . . ?
O1 C22 H20 109.5 . . ?
O1 C22 H21 109.5 . . ?
H20 C22 H21 109.5 . . ?
O1 C22 H22 109.5 . . ?
H20 C22 H22 109.5 . . ?
H21 C22 H22 109.5 . . ?

loop_
_geom_bond_atom_site_label_1
_geom_bond_atom_site_label_2
_geom_bond_distance
_geom_bond_site_symmetry_2
_geom_bond_publ_flag
O1 C9 1.3647(16) . ?
O1 C22 1.4294(17) . ?
O2 C12 1.3791(15) . ?
O2 C18 1.4365(17) . ?
O3 C1 1.2305(16) . ?
O4 C5 1.3641(16) . ?
O4 C16 1.4348(17) . ?
C1 N1 1.3642(17) . ?
C1 C4 1.5041(18) . ?
N1 C3 1.4346(16) . ?
N1 C15 1.4673(16) . ?
N2 C20 1.3667(17) . ?
N2 C13 1.3768(18) . ?
N2 H1 0.8800 . ?
C3 C11 1.3883(18) . ?
C3 C10 1.3892(18) . ?
C4 C21 1.3945(18) . ?
C4 C6 1.3952(18) . ?
C5 C6 1.3904(18) . ?
C5 C12 1.4009(18) . ?
C6 H2 0.9500 . ?
C7 C11 1.3852(19) . ?
C7 C8 1.3988(19) . ?
C7 H3 0.9500 . ?
C8 C14 1.4000(19) . ?
C8 C13 1.4631(18) . ?
C9 C21 1.3909(18) . ?
C9 C12 1.3974(19) . ?
C10 C14 1.3800(19) . ?
C10 H4 0.9500 . ?
C11 H5 0.9500 . ?
C13 C17 1.3733(19) . ?
C14 H6 0.9500 . ?
C15 H7 0.9800 . ?
C15 H8 0.9800 . ?
C15 H9 0.9800 . ?
C16 H10 0.9800 . ?
C16 H11 0.9800 . ?
C16 H12 0.9800 . ?
C17 C19 1.416(2) . ?
C17 H13 0.9500 . ?
C18 H14 0.9800 . ?
C18 H15 0.9800 . ?
C18 H16 0.9800 . ?
C19 C20 1.362(2) . ?
C19 H17 0.9500 . ?
C20 H18 0.9500 . ?
C21 H19 0.9500 . ?
C22 H20 0.9800 . ?
C22 H21 0.9800 . ?
C22 H22 0.9800 . ?

loop_
_geom_torsion_atom_site_label_1
_geom_torsion_atom_site_label_2
_geom_torsion_atom_site_label_3
_geom_torsion_atom_site_label_4
_geom_torsion
_geom_torsion_site_symmetry_1
_geom_torsion_site_symmetry_2
_geom_torsion_site_symmetry_3
_geom_torsion_site_symmetry_4
_geom_torsion_publ_flag
O3 C1 N1 C3 -164.33(12) . . . . ?
C4 C1 N1 C3 18.41(18) . . . . ?
O3 C1 N1 C15 9.13(19) . . . . ?
C4 C1 N1 C15 -168.13(11) . . . . ?
C1 N1 C3 C11 -133.33(14) . . . . ?
C15 N1 C3 C11 53.02(16) . . . . ?
C1 N1 C3 C10 48.75(18) . . . . ?
C15 N1 C3 C10 -124.89(13) . . . . ?
O3 C1 C4 C21 37.76(18) . . . . ?
N1 C1 C4 C21 -144.93(12) . . . . ?
O3 C1 C4 C6 -137.03(13) . . . . ?
N1 C1 C4 C6 40.29(18) . . . . ?
C16 O4 C5 C6 0.96(19) . . . . ?
C16 O4 C5 C12 179.98(12) . . . . ?
O4 C5 C6 C4 177.98(12) . . . . ?
C12 C5 C6 C4 -1.00(19) . . . . ?
C21 C4 C6 C5 1.41(18) . . . . ?
C1 C4 C6 C5 175.99(11) . . . . ?
C11 C7 C8 C14 -0.2(2) . . . . ?
C11 C7 C8 C13 179.70(13) . . . . ?
C22 O1 C9 C21 6.61(19) . . . . ?
C22 O1 C9 C12 -173.51(12) . . . . ?
C11 C3 C10 C14 0.56(19) . . . . ?
N1 C3 C10 C14 178.48(12) . . . . ?
C8 C7 C11 C3 0.0(2) . . . . ?
C10 C3 C11 C7 -0.2(2) . . . . ?
N1 C3 C11 C7 -178.14(12) . . . . ?
C18 O2 C12 C9 74.36(16) . . . . ?
C18 O2 C12 C5 -108.83(14) . . . . ?
O1 C9 C12 O2 -2.89(18) . . . . ?
C21 C9 C12 O2 176.99(11) . . . . ?
O1 C9 C12 C5 -179.67(11) . . . . ?
C21 C9 C12 C5 0.22(19) . . . . ?
O4 C5 C12 O2 4.26(17) . . . . ?
C6 C5 C12 O2 -176.68(11) . . . . ?
O4 C5 C12 C9 -178.87(11) . . . . ?
C6 C5 C12 C9 0.20(19) . . . . ?
C20 N2 C13 C17 1.16(16) . . . . ?
C20 N2 C13 C8 -178.49(12) . . . . ?
C14 C8 C13 C17 -10.6(2) . . . . ?
C7 C8 C13 C17 169.45(15) . . . . ?
C14 C8 C13 N2 168.94(13) . . . . ?
C7 C8 C13 N2 -11.0(2) . . . . ?
C3 C10 C14 C8 -0.8(2) . . . . ?
C7 C8 C14 C10 0.6(2) . . . . ?
C13 C8 C14 C10 -179.31(12) . . . . ?
N2 C13 C17 C19 -0.82(16) . . . . ?
C8 C13 C17 C19 178.80(14) . . . . ?
C13 C17 C19 C20 0.18(17) . . . . ?
C17 C19 C20 N2 0.53(17) . . . . ?
C13 N2 C20 C19 -1.06(16) . . . . ?
O1 C9 C21 C4 -179.94(12) . . . . ?
C12 C9 C21 C4 0.19(19) . . . . ?
C6 C4 C21 C9 -1.02(19) . . . . ?
C1 C4 C21 C9 -175.82(11) . . . . ?

loop_
_cod_related_entry_id
_cod_related_entry_database
_cod_related_entry_code
1 ChemSpider 30653312
